data_2227068
loop_
_publ_author_name
'Ather, Abdul Qayyum'
'Tahir, M. Nawaz'
'Khan, Misbahul Ain'
'Athar, Muhammad Makshoof'

_publ_section_title
;
 3-Chloro-6-[(<i>E</i>)-2-(1-phenylethylidene)hydrazinyl]pyridazine
;
_journal_coeditor_code SI2272
_journal_issue 8
_journal_name_full 'Acta Crystallographica Section E'
_journal_page_first o2107
_journal_paper_doi 10.1107/S1600536810024402
_journal_volume 66
_journal_year 2010
_chemical_formula_iupac 'C12 H11 Cl N4'
_chemical_formula_moiety 'C12 H11 Cl N4'
_chemical_formula_sum 'C12 H11 Cl N4'
_chemical_formula_weight 246.70
_chemical_name_systematic
;
3-Chloro-6-[(<i>E</i>)-2-(1-phenylethylidene)hydrazinyl]pyridazine
;
_space_group_IT_number 14
_symmetry_cell_setting monoclinic
_symmetry_space_group_name_Hall '-P 2yn'
_symmetry_space_group_name_H-M 'P 1 21/n 1'
_atom_sites_solution_hydrogens geom
_atom_sites_solution_primary direct
_atom_sites_solution_secondary difmap
_audit_creation_method SHELXL-97
_cell_angle_alpha 90
_cell_angle_beta 90.737(2)
_cell_angle_gamma 90
_cell_formula_units_Z 8
_cell_length_a 12.8006(6)
_cell_length_b 7.4703(5)
_cell_length_c 24.9520(14)
_cell_measurement_reflns_used 3179
_cell_measurement_temperature 296(2)
_cell_measurement_theta_max 28.29
_cell_measurement_theta_min 2.85
_cell_volume 2385.8(2)
_computing_cell_refinement 'SAINT (Bruker, 2009)'
_computing_data_collection 'APEX2 (Bruker, 2009)'
_computing_data_reduction 'SAINT (Bruker, 2009)'
_computing_molecular_graphics 'Ortep3 for Windows (Farrugia, 1997) and PLATON (Spek, 2009)'
_computing_publication_material
;
WinGx publication routines (Farrugia, 1999) and PLATON (Spek,
2009)
;
_computing_structure_refinement 'SHELXL97 (Sheldrick, 2008)'
_computing_structure_solution 'SHELXS97 (Sheldrick, 2008)'
_diffrn_ambient_temperature 296(2)
_diffrn_detector_area_resol_mean 7.40
_diffrn_measured_fraction_theta_full 0.997
_diffrn_measured_fraction_theta_max 0.997
_diffrn_measurement_device_type 'Bruker KAPPA APEXII CCD'
_diffrn_measurement_method \w
_diffrn_radiation_monochromator graphite
_diffrn_radiation_source 'fine-focus sealed tube'
_diffrn_radiation_type MoK\a
_diffrn_radiation_wavelength 0.71073
_diffrn_reflns_av_R_equivalents 0.0538
_diffrn_reflns_av_sigmaI/netI 0.0544
_diffrn_reflns_limit_h_max 16
_diffrn_reflns_limit_h_min -17
_diffrn_reflns_limit_k_max 9
_diffrn_reflns_limit_k_min -9
_diffrn_reflns_limit_l_max 33
_diffrn_reflns_limit_l_min -33
_diffrn_reflns_number 22389
_diffrn_reflns_theta_full 28.29
_diffrn_reflns_theta_max 28.29
_diffrn_reflns_theta_min 2.85
_diffrn_standards_number 0
_exptl_absorpt_coefficient_mu 0.302
_exptl_absorpt_correction_T_max 0.988
_exptl_absorpt_correction_T_min 0.982
_exptl_absorpt_correction_type multi-scan
_exptl_absorpt_process_details '(SADABS; Bruker, 2009)'
_exptl_crystal_colour 'light yellow'
_exptl_crystal_density_diffrn 1.374
_exptl_crystal_density_method 'not measured'
_exptl_crystal_description needle
_exptl_crystal_F_000 1024
_exptl_crystal_size_max 0.30
_exptl_crystal_size_mid 0.14
_exptl_crystal_size_min 0.14
_refine_diff_density_max 0.223
_refine_diff_density_min -0.195
_refine_ls_goodness_of_fit_ref 1.057
_refine_ls_hydrogen_treatment constr
_refine_ls_matrix_type full
_refine_ls_number_parameters 309
_refine_ls_number_reflns 5900
_refine_ls_number_restraints 0
_refine_ls_restrained_S_all 1.057
_refine_ls_R_factor_all 0.1089
_refine_ls_R_factor_gt 0.0493
_refine_ls_shift/su_max 0.001
_refine_ls_shift/su_mean 0.000
_refine_ls_structure_factor_coef Fsqd
_refine_ls_weighting_details 'w=1/[\s^2^(Fo^2^)+(0.0601P)^2^+0.0680P] where P=(Fo^2^+2Fc^2^)/3'
_refine_ls_weighting_scheme calc
_refine_ls_wR_factor_gt 0.1241
_refine_ls_wR_factor_ref 0.1482
_reflns_number_gt 3179
_reflns_number_total 5900
_reflns_threshold_expression I>2\s(I)
_cod_data_source_file si2272.cif
_cod_data_source_block I
_cod_original_sg_symbol_H-M 'P 21/n'
_cod_database_code 2227068
_cod_database_fobs_code 2227068

loop_
_symmetry_equiv_pos_site_id
_symmetry_equiv_pos_as_xyz
1 x,y,z
2 1/2-x,1/2+y,1/2-z
3 -x,-y,-z
4 1/2+x,1/2-y,1/2+z

loop_
_atom_site_aniso_label
_atom_site_aniso_U_11
_atom_site_aniso_U_22
_atom_site_aniso_U_33
_atom_site_aniso_U_12
_atom_site_aniso_U_13
_atom_site_aniso_U_23
Cl1 0.0605(4) 0.0800(5) 0.0644(4) 0.0011(3) 0.0209(3) -0.0083(3)
N1 0.0420(9) 0.0523(11) 0.0373(10) 0.0006(8) -0.0031(8) -0.0047(9)
N2 0.0408(10) 0.0648(13) 0.0403(10) 0.0052(9) -0.0023(8) -0.0052(9)
N3 0.0482(10) 0.0663(13) 0.0386(11) 0.0077(9) 0.0006(8) -0.0020(9)
N4 0.0502(11) 0.0642(13) 0.0420(11) 0.0021(9) 0.0035(9) -0.0037(9)
C1 0.0425(11) 0.0386(12) 0.0417(12) -0.0036(9) 0.0013(9) -0.0010(10)
C2 0.0477(13) 0.0680(17) 0.0472(14) 0.0022(11) -0.0001(10) -0.0013(12)
C3 0.0593(15) 0.082(2) 0.0562(16) 0.0015(13) -0.0146(12) 0.0046(14)
C4 0.0936(19) 0.0618(17) 0.0404(14) -0.0081(15) -0.0097(13) -0.0022(12)
C5 0.0921(19) 0.0604(17) 0.0462(15) 0.0132(14) 0.0105(13) -0.0080(13)
C6 0.0621(14) 0.0584(16) 0.0479(14) 0.0130(12) 0.0018(11) -0.0064(12)
C7 0.0406(11) 0.0403(12) 0.0426(12) -0.0034(9) -0.0008(9) -0.0028(10)
C8 0.0454(12) 0.0738(18) 0.0540(15) 0.0110(12) -0.0040(10) -0.0104(13)
C9 0.0422(12) 0.0443(13) 0.0405(12) -0.0052(9) -0.0011(9) -0.0030(10)
C10 0.0395(12) 0.0689(16) 0.0445(13) -0.0028(11) -0.0064(10) -0.0072(11)
C11 0.0350(11) 0.0679(17) 0.0563(15) -0.0024(11) -0.0041(10) -0.0040(12)
C12 0.0445(12) 0.0505(14) 0.0479(14) -0.0034(10) 0.0071(10) -0.0031(11)
Cl2 0.0597(4) 0.0801(5) 0.0584(4) -0.0044(3) 0.0162(3) 0.0076(3)
N5 0.0486(10) 0.0556(12) 0.0366(10) -0.0048(8) -0.0034(8) 0.0064(9)
N6 0.0419(10) 0.0677(13) 0.0395(10) -0.0068(9) -0.0062(8) 0.0074(9)
N7 0.0458(10) 0.0656(13) 0.0374(10) -0.0068(9) -0.0032(8) 0.0041(9)
N8 0.0507(11) 0.0614(13) 0.0390(10) -0.0037(9) 0.0006(8) 0.0047(9)
C13 0.0501(12) 0.0482(14) 0.0387(12) -0.0074(10) 0.0005(10) 0.0024(10)
C14 0.0483(13) 0.0776(19) 0.0511(15) -0.0038(12) -0.0009(10) 0.0149(13)
C15 0.0681(16) 0.089(2) 0.0636(18) -0.0096(14) -0.0178(14) 0.0238(16)
C16 0.114(2) 0.086(2) 0.0465(17) -0.0165(19) -0.0203(16) 0.0158(15)
C17 0.118(2) 0.093(2) 0.0435(17) 0.009(2) 0.0174(16) -0.0029(15)
C18 0.0769(17) 0.0728(19) 0.0482(15) 0.0164(14) 0.0107(12) 0.0031(13)
C19 0.0458(12) 0.0435(13) 0.0447(13) -0.0009(10) -0.0011(10) 0.0003(10)
C20 0.0483(13) 0.088(2) 0.0591(16) -0.0086(13) -0.0044(11) 0.0115(14)
C21 0.0414(11) 0.0439(13) 0.0384(12) 0.0027(9) -0.0038(9) 0.0023(10)
C22 0.0409(12) 0.0673(16) 0.0427(13) -0.0010(11) -0.0090(10) 0.0045(11)
C23 0.0372(12) 0.0737(18) 0.0520(15) 0.0000(11) -0.0047(10) 0.0025(12)
C24 0.0446(12) 0.0464(14) 0.0446(13) 0.0014(10) 0.0034(10) 0.0006(10)

loop_
_atom_site_type_symbol
_atom_site_label
_atom_site_fract_x
_atom_site_fract_y
_atom_site_fract_z
_atom_site_U_iso_or_equiv
_atom_site_thermal_displace_type
_atom_site_calc_flag
_atom_site_refinement_flags
_atom_site_occupancy
Cl Cl1 1.14191(4) 0.12613(9) -0.08803(2) 0.0681(3) Uani . . 1.000
N N1 0.87290(12) 0.3777(2) 0.12027(7) 0.0439(6) Uani . . 1.000
N N2 0.84605(12) 0.3627(3) 0.06698(7) 0.0487(6) Uani . . 1.000
N N3 0.89323(13) 0.2970(3) -0.01854(7) 0.0510(7) Uani . . 1.000
N N4 0.96364(13) 0.2410(3) -0.05514(7) 0.0521(7) Uani . . 1.000
C C1 0.83894(15) 0.4538(3) 0.20972(8) 0.0409(7) Uani . . 1.000
C C2 0.93426(16) 0.3832(3) 0.22711(9) 0.0543(9) Uani . . 1.000
C C3 0.96554(18) 0.3954(4) 0.27995(10) 0.0660(10) Uani . . 1.000
C C4 0.9016(2) 0.4749(3) 0.31703(9) 0.0654(10) Uani . . 1.000
C C5 0.8075(2) 0.5411(3) 0.30105(10) 0.0662(10) Uani . . 1.000
C C6 0.77589(17) 0.5314(3) 0.24801(9) 0.0561(8) Uani . . 1.000
C C7 0.80578(14) 0.4423(3) 0.15264(8) 0.0412(7) Uani . . 1.000
C C8 0.69860(15) 0.5040(3) 0.13580(9) 0.0578(9) Uani . . 1.000
C C9 0.92084(15) 0.3016(3) 0.03289(8) 0.0424(7) Uani . . 1.000
C C10 1.01991(15) 0.2491(3) 0.05149(9) 0.0510(8) Uani . . 1.000
C C11 1.08926(16) 0.1954(3) 0.01446(9) 0.0531(8) Uani . . 1.000
C C12 1.05685(16) 0.1951(3) -0.03850(9) 0.0476(8) Uani . . 1.000
Cl Cl2 0.62276(4) 0.87288(9) -0.08693(2) 0.0659(3) Uani . . 1.000
N N5 0.36036(13) 0.5987(2) 0.12034(7) 0.0470(6) Uani . . 1.000
N N6 0.32914(13) 0.6283(3) 0.06798(7) 0.0498(6) Uani . . 1.000
N N7 0.37228(12) 0.7131(3) -0.01655(7) 0.0496(6) Uani . . 1.000
N N8 0.44215(13) 0.7711(3) -0.05326(7) 0.0504(7) Uani . . 1.000
C C13 0.33286(15) 0.5047(3) 0.20856(8) 0.0457(7) Uani . . 1.000
C C14 0.43119(16) 0.4306(3) 0.21617(9) 0.0590(9) Uani . . 1.000
C C15 0.4697(2) 0.3949(4) 0.26709(11) 0.0737(10) Uani . . 1.000
C C16 0.4102(3) 0.4353(4) 0.31069(11) 0.0824(11) Uani . . 1.000
C C17 0.3130(3) 0.5056(4) 0.30392(11) 0.0847(11) Uani . . 1.000
C C18 0.27360(19) 0.5411(4) 0.25298(10) 0.0659(10) Uani . . 1.000
C C19 0.29251(15) 0.5417(3) 0.15356(8) 0.0447(7) Uani . . 1.000
C C20 0.18083(15) 0.5048(4) 0.14036(9) 0.0652(10) Uani . . 1.000
C C21 0.40365(15) 0.6868(3) 0.03380(8) 0.0413(7) Uani . . 1.000
C C22 0.50712(15) 0.7153(3) 0.05069(9) 0.0504(8) Uani . . 1.000
C C23 0.57536(16) 0.7719(3) 0.01398(9) 0.0544(9) Uani . . 1.000
C C24 0.53849(15) 0.7979(3) -0.03786(8) 0.0452(8) Uani . . 1.000
H H2 0.97743 0.32685 0.20260 0.0652 Uiso . . 1.000
H H2A 0.78456 0.39078 0.05550 0.0584 Uiso . . 1.000
H H3 1.03011 0.34981 0.29067 0.0790 Uiso . . 1.000
H H4 0.92279 0.48315 0.35274 0.0784 Uiso . . 1.000
H H5 0.76379 0.59361 0.32608 0.0794 Uiso . . 1.000
H H6 0.71119 0.57763 0.23780 0.0673 Uiso . . 1.000
H H8A 0.65139 0.40417 0.13589 0.0867 Uiso . . 1.000
H H8B 0.70128 0.55384 0.10038 0.0867 Uiso . . 1.000
H H8C 0.67465 0.59352 0.16036 0.0867 Uiso . . 1.000
H H10 1.03718 0.25111 0.08780 0.0612 Uiso . . 1.000
H H11 1.15646 0.15993 0.02430 0.0637 Uiso . . 1.000
H H6A 0.26572 0.61074 0.05748 0.0597 Uiso . . 1.000
H H14 0.47190 0.40447 0.18658 0.0708 Uiso . . 1.000
H H15 0.53550 0.34397 0.27169 0.0884 Uiso . . 1.000
H H16 0.43643 0.41443 0.34507 0.0988 Uiso . . 1.000
H H17 0.27255 0.53020 0.33372 0.1014 Uiso . . 1.000
H H18 0.20706 0.58948 0.24880 0.0790 Uiso . . 1.000
H H20A 0.17625 0.43717 0.10771 0.0976 Uiso . . 1.000
H H20B 0.14407 0.61598 0.13594 0.0976 Uiso . . 1.000
H H20C 0.15016 0.43759 0.16892 0.0976 Uiso . . 1.000
H H22 0.52778 0.69562 0.08607 0.0605 Uiso . . 1.000
H H23 0.64498 0.79301 0.02305 0.0652 Uiso . . 1.000

loop_
_atom_type_symbol
_atom_type_description
_atom_type_scat_dispersion_real
_atom_type_scat_dispersion_imag
_atom_type_scat_source
C C 0.0033 0.0016 'International Tables Vol C Tables 4.2.6.8 and 6.1.1.4'
H H 0.0000 0.0000 'International Tables Vol C Tables 4.2.6.8 and 6.1.1.4'
N N 0.0061 0.0033 'International Tables Vol C Tables 4.2.6.8 and 6.1.1.4'
Cl Cl 0.1484 0.1585 'International Tables Vol C Tables 4.2.6.8 and 6.1.1.4'

loop_
_geom_angle_atom_site_label_1
_geom_angle_atom_site_label_2
_geom_angle_atom_site_label_3
_geom_angle_site_symmetry_1
_geom_angle_site_symmetry_2
_geom_angle_site_symmetry_3
_geom_angle
_geom_angle_publ_flag
N2 N1 C7 . . . 118.65(16) no
N1 N2 C9 . . . 117.45(16) no
N4 N3 C9 . . . 119.19(17) no
N3 N4 C12 . . . 118.65(18) no
N1 N2 H2A . . . 121.00 no
C9 N2 H2A . . . 121.00 no
N6 N5 C19 . . . 118.40(17) no
N5 N6 C21 . . . 116.66(16) no
N8 N7 C21 . . . 119.40(16) no
N7 N8 C24 . . . 118.61(17) no
N5 N6 H6A . . . 122.00 no
C21 N6 H6A . . . 122.00 no
C6 C1 C7 . . . 121.62(18) no
C2 C1 C6 . . . 117.33(19) no
C2 C1 C7 . . . 121.04(18) no
C1 C2 C3 . . . 121.1(2) no
C2 C3 C4 . . . 120.3(2) no
C3 C4 C5 . . . 119.5(2) no
C4 C5 C6 . . . 120.7(2) no
C1 C6 C5 . . . 121.1(2) no
N1 C7 C1 . . . 116.18(17) no
C1 C7 C8 . . . 119.99(17) no
N1 C7 C8 . . . 123.83(18) no
N2 C9 N3 . . . 115.49(17) no
N3 C9 C10 . . . 122.81(19) no
N2 C9 C10 . . . 121.70(18) no
C9 C10 C11 . . . 117.2(2) no
C10 C11 C12 . . . 117.61(19) no
Cl1 C12 C11 . . . 119.91(16) no
Cl1 C12 N4 . . . 115.54(17) no
N4 C12 C11 . . . 124.5(2) no
C3 C2 H2 . . . 119.00 no
C1 C2 H2 . . . 119.00 no
C2 C3 H3 . . . 120.00 no
C4 C3 H3 . . . 120.00 no
C3 C4 H4 . . . 120.00 no
C5 C4 H4 . . . 120.00 no
C6 C5 H5 . . . 120.00 no
C4 C5 H5 . . . 120.00 no
C1 C6 H6 . . . 119.00 no
C5 C6 H6 . . . 119.00 no
C7 C8 H8A . . . 109.00 no
C7 C8 H8B . . . 109.00 no
H8A C8 H8C . . . 109.00 no
H8B C8 H8C . . . 109.00 no
H8A C8 H8B . . . 109.00 no
C7 C8 H8C . . . 109.00 no
C11 C10 H10 . . . 121.00 no
C9 C10 H10 . . . 121.00 no
C10 C11 H11 . . . 121.00 no
C12 C11 H11 . . . 121.00 no
C14 C13 C18 . . . 118.5(2) no
C14 C13 C19 . . . 120.34(18) no
C18 C13 C19 . . . 121.17(19) no
C13 C14 C15 . . . 121.0(2) no
C14 C15 C16 . . . 119.5(3) no
C15 C16 C17 . . . 120.3(3) no
C16 C17 C18 . . . 120.6(3) no
C13 C18 C17 . . . 120.1(2) no
N5 C19 C13 . . . 115.40(17) no
N5 C19 C20 . . . 125.14(19) no
C13 C19 C20 . . . 119.42(18) no
N6 C21 N7 . . . 115.77(17) no
N7 C21 C22 . . . 122.35(19) no
N6 C21 C22 . . . 121.88(19) no
C21 C22 C23 . . . 117.6(2) no
C22 C23 C24 . . . 117.69(19) no
N8 C24 C23 . . . 124.33(19) no
Cl2 C24 N8 . . . 115.87(15) no
Cl2 C24 C23 . . . 119.79(15) no
C13 C14 H14 . . . 119.00 no
C15 C14 H14 . . . 119.00 no
C14 C15 H15 . . . 120.00 no
C16 C15 H15 . . . 120.00 no
C15 C16 H16 . . . 120.00 no
C17 C16 H16 . . . 120.00 no
C16 C17 H17 . . . 120.00 no
C18 C17 H17 . . . 120.00 no
C13 C18 H18 . . . 120.00 no
C17 C18 H18 . . . 120.00 no
C19 C20 H20A . . . 109.00 no
C19 C20 H20B . . . 109.00 no
C19 C20 H20C . . . 109.00 no
H20A C20 H20B . . . 109.00 no
H20A C20 H20C . . . 109.00 no
H20B C20 H20C . . . 109.00 no
C21 C22 H22 . . . 121.00 no
C23 C22 H22 . . . 121.00 no
C22 C23 H23 . . . 121.00 no
C24 C23 H23 . . . 121.00 no

loop_
_geom_bond_atom_site_label_1
_geom_bond_atom_site_label_2
_geom_bond_site_symmetry_1
_geom_bond_site_symmetry_2
_geom_bond_distance
_geom_bond_publ_flag
Cl1 C12 . . 1.736(2) no
Cl2 C24 . . 1.735(2) no
N1 C7 . . 1.281(3) no
N1 N2 . . 1.374(2) no
N2 C9 . . 1.367(3) no
N3 C9 . . 1.327(3) no
N3 N4 . . 1.357(2) no
N4 C12 . . 1.304(3) no
N2 H2A . . 0.8600 no
N5 C19 . . 1.281(3) no
N5 N6 . . 1.379(2) no
N6 C21 . . 1.360(3) no
N7 C21 . . 1.329(3) no
N7 N8 . . 1.359(2) no
N8 C24 . . 1.302(3) no
N6 H6A . . 0.8600 no
C1 C6 . . 1.386(3) no
C1 C2 . . 1.393(3) no
C1 C7 . . 1.483(3) no
C2 C3 . . 1.376(3) no
C3 C4 . . 1.378(3) no
C4 C5 . . 1.357(4) no
C5 C6 . . 1.381(3) no
C7 C8 . . 1.502(3) no
C9 C10 . . 1.401(3) no
C10 C11 . . 1.351(3) no
C11 C12 . . 1.380(3) no
C2 H2 . . 0.9300 no
C3 H3 . . 0.9300 no
C4 H4 . . 0.9300 no
C5 H5 . . 0.9300 no
C6 H6 . . 0.9300 no
C8 H8A . . 0.9600 no
C8 H8B . . 0.9600 no
C8 H8C . . 0.9600 no
C10 H10 . . 0.9300 no
C11 H11 . . 0.9300 no
C13 C14 . . 1.386(3) no
C13 C19 . . 1.486(3) no
C13 C18 . . 1.378(3) no
C14 C15 . . 1.383(4) no
C15 C16 . . 1.370(4) no
C16 C17 . . 1.359(5) no
C17 C18 . . 1.387(4) no
C19 C20 . . 1.489(3) no
C21 C22 . . 1.401(3) no
C22 C23 . . 1.342(3) no
C23 C24 . . 1.385(3) no
C14 H14 . . 0.9300 no
C15 H15 . . 0.9300 no
C16 H16 . . 0.9300 no
C17 H17 . . 0.9300 no
C18 H18 . . 0.9300 no
C20 H20A . . 0.9600 no
C20 H20B . . 0.9600 no
C20 H20C . . 0.9600 no
C22 H22 . . 0.9300 no
C23 H23 . . 0.9300 no

loop_
_geom_contact_atom_site_label_1
_geom_contact_atom_site_label_2
_geom_contact_distance
_geom_contact_site_symmetry_1
_geom_contact_site_symmetry_2
_geom_contact_publ_flag
Cl1 C8 3.645(2) . 3_765 no
Cl1 C9 3.574(2) . 3_755 no
Cl1 C10 3.609(2) . 3_755 no
Cl2 C22 3.617(2) . 3_675 no
Cl2 C21 3.564(2) . 3_675 no
Cl1 H5 3.1300 . 4_554 no
Cl1 H8B 3.1400 . 3_765 no
Cl1 H16 3.1100 . 4_554 no
Cl2 H4 3.1400 . 4_464 no
Cl2 H17 2.8700 . 4_564 no
N2 N7 3.102(2) . 3_665 no
N3 N6 3.138(2) . 3_665 no
N4 C20 3.383(3) . 3_665 no
N6 N3 3.138(2) . 3_665 no
N7 N2 3.102(2) . 3_665 no
N8 C8 3.408(3) . 3_665 no
N1 H2 2.4700 . . no
N1 H10 2.4500 . . no
N2 H8B 2.4900 . . no
N3 H6A 2.3500 . 3_665 no
N4 H16 2.7700 . 4_554 no
N4 H20B 2.6500 . 3_665 no
N5 H22 2.4300 . . no
N5 H14 2.6100 . . no
N6 H20A 2.6300 . . no
N6 H20B 2.9300 . . no
N7 H2A 2.3500 . 3_665 no
N8 H8A 2.7100 . 3_665 no
C5 C7 3.530(3) . 2_655 no
C7 C5 3.530(3) . 2_645 no
C8 N8 3.408(3) . 3_665 no
C8 C22 3.588(3) . . no
C8 Cl1 3.645(2) . 3_765 no
C9 Cl1 3.574(2) . 3_755 no
C10 C20 3.563(3) . 1_655 no
C10 C12 3.475(3) . 3_755 no
C10 Cl1 3.609(2) . 3_755 no
C11 C12 3.521(3) . 3_755 no
C12 C11 3.521(3) . 3_755 no
C12 C10 3.475(3) . 3_755 no
C20 N4 3.383(3) . 3_665 no
C20 C10 3.563(3) . 1_455 no
C21 Cl2 3.564(2) . 3_675 no
C22 Cl2 3.617(2) . 3_675 no
C22 C8 3.588(3) . . no
C23 C24 3.582(3) . 3_675 no
C24 C23 3.582(3) . 3_675 no
C2 H6 3.0800 . 2_645 no
C4 H8C 3.0700 . 2_645 no
C6 H8C 2.5700 . . no
C7 H5 2.8100 . 2_645 no
C8 H2A 2.4500 . . no
C8 H22 2.8800 . . no
C8 H6 2.6100 . . no
C10 H20A 2.8100 . 1_655 no
C16 H20B 2.8200 . 2_545 no
C18 H20C 2.7200 . . no
C20 H18 2.7900 . . no
C20 H10 2.9400 . 1_455 no
C20 H6A 2.4800 . . no
C22 H8B 3.0100 . . no
H2 H20C 2.5200 . 1_655 no
H2 N1 2.4700 . . no
H2A H8B 1.9800 . . no
H2A C8 2.4500 . . no
H2A N7 2.3500 . 3_665 no
H4 Cl2 3.1400 . 4_565 no
H5 C7 2.8100 . 2_655 no
H5 Cl1 3.1300 . 4_455 no
H6 H8C 1.9900 . . no
H6 C2 3.0800 . 2_655 no
H6 C8 2.6100 . . no
H6A C20 2.4800 . . no
H6A H20B 2.5200 . . no
H6A N3 2.3500 . 3_665 no
H6A H20A 2.1400 . . no
H8A N8 2.7100 . 3_665 no
H8B C22 3.0100 . . no
H8B N2 2.4900 . . no
H8B Cl1 3.1400 . 3_765 no
H8B H2A 1.9800 . . no
H8B H22 2.4800 . . no
H8C C4 3.0700 . 2_655 no
H8C C6 2.5700 . . no
H8C H6 1.9900 . . no
H10 H20A 2.3100 . 1_655 no
H10 N1 2.4500 . . no
H10 C20 2.9400 . 1_655 no
H14 N5 2.6100 . . no
H16 H20B 2.5000 . 2_545 no
H16 Cl1 3.1100 . 4_455 no
H16 N4 2.7700 . 4_455 no
H17 Cl2 2.8700 . 4_465 no
H18 C20 2.7900 . . no
H18 H20C 2.4000 . . no
H20A N6 2.6300 . . no
H20A C10 2.8100 . 1_455 no
H20A H6A 2.1400 . . no
H20A H10 2.3100 . 1_455 no
H20B N6 2.9300 . . no
H20B H6A 2.5200 . . no
H20B C16 2.8200 . 2_555 no
H20B H16 2.5000 . 2_555 no
H20B N4 2.6500 . 3_665 no
H20C C18 2.7200 . . no
H20C H2 2.5200 . 1_455 no
H20C H18 2.4000 . . no
H22 N5 2.4300 . . no
H22 C8 2.8800 . . no
H22 H8B 2.4800 . . no

loop_
_geom_hbond_atom_site_label_D
_geom_hbond_atom_site_label_H
_geom_hbond_atom_site_label_A
_geom_hbond_site_symmetry_A
_geom_hbond_distance_DH
_geom_hbond_distance_HA
_geom_hbond_distance_DA
_geom_hbond_angle_DHA
_geom_hbond_publ_flag
N2 H2A N7 3_665 0.8600 2.3500 3.102(2) 146.00 yes
N6 H6A N3 3_665 0.8600 2.3500 3.138(2) 153.00 yes

loop_
_geom_torsion_atom_site_label_1
_geom_torsion_atom_site_label_2
_geom_torsion_atom_site_label_3
_geom_torsion_atom_site_label_4
_geom_torsion_site_symmetry_1
_geom_torsion_site_symmetry_2
_geom_torsion_site_symmetry_3
_geom_torsion_site_symmetry_4
_geom_torsion
_geom_torsion_publ_flag
C7 N1 N2 C9 . . . . 176.9(2) no
N2 N1 C7 C1 . . . . 179.52(18) no
N2 N1 C7 C8 . . . . -0.3(3) no
N1 N2 C9 N3 . . . . -177.00(19) no
N1 N2 C9 C10 . . . . 2.5(3) no
C9 N3 N4 C12 . . . . -0.7(3) no
N4 N3 C9 N2 . . . . 178.8(2) no
N4 N3 C9 C10 . . . . -0.7(3) no
N3 N4 C12 Cl1 . . . . -179.75(17) no
N3 N4 C12 C11 . . . . 1.5(4) no
N6 N5 C19 C13 . . . . 177.23(18) no
N6 N5 C19 C20 . . . . -0.3(3) no
C19 N5 N6 C21 . . . . -179.3(2) no
N5 N6 C21 C22 . . . . 0.2(3) no
N5 N6 C21 N7 . . . . 179.46(19) no
N8 N7 C21 N6 . . . . -179.8(2) no
C21 N7 N8 C24 . . . . 0.5(3) no
N8 N7 C21 C22 . . . . -0.5(3) no
N7 N8 C24 Cl2 . . . . -179.70(17) no
N7 N8 C24 C23 . . . . -0.3(4) no
C6 C1 C2 C3 . . . . -2.0(3) no
C7 C1 C2 C3 . . . . 179.3(2) no
C2 C1 C7 N1 . . . . -5.4(3) no
C2 C1 C7 C8 . . . . 174.3(2) no
C6 C1 C7 N1 . . . . 175.9(2) no
C6 C1 C7 C8 . . . . -4.3(3) no
C2 C1 C6 C5 . . . . 1.2(3) no
C7 C1 C6 C5 . . . . 179.9(2) no
C1 C2 C3 C4 . . . . 1.4(4) no
C2 C3 C4 C5 . . . . 0.0(4) no
C3 C4 C5 C6 . . . . -0.8(4) no
C4 C5 C6 C1 . . . . 0.1(4) no
N3 C9 C10 C11 . . . . 1.3(3) no
N2 C9 C10 C11 . . . . -178.2(2) no
C9 C10 C11 C12 . . . . -0.5(3) no
C10 C11 C12 Cl1 . . . . -179.57(17) no
C10 C11 C12 N4 . . . . -0.9(4) no
C18 C13 C14 C15 . . . . -0.5(4) no
C19 C13 C14 C15 . . . . -179.8(2) no
C14 C13 C18 C17 . . . . 0.7(4) no
C19 C13 C18 C17 . . . . -179.9(3) no
C14 C13 C19 N5 . . . . -37.7(3) no
C14 C13 C19 C20 . . . . 140.0(2) no
C18 C13 C19 N5 . . . . 143.0(2) no
C18 C13 C19 C20 . . . . -39.3(3) no
C13 C14 C15 C16 . . . . -0.8(4) no
C14 C15 C16 C17 . . . . 1.7(5) no
C15 C16 C17 C18 . . . . -1.4(5) no
C16 C17 C18 C13 . . . . 0.2(5) no
N6 C21 C22 C23 . . . . 179.5(2) no
N7 C21 C22 C23 . . . . 0.3(3) no
C21 C22 C23 C24 . . . . 0.0(3) no
C22 C23 C24 Cl2 . . . . 179.42(18) no
C22 C23 C24 N8 . . . . 0.0(4) no
